data_1576070
loop_
_publ_author_name
'Wang, Siyuan'
'Le, Quang Truong'
'Shishido, Yoshiteru'
'Kokculer, Ismail Y.'
'Yamazaki, Ken'
'Perry, Gregory J. P.'
'Nightingale, Adrian Matthew'
'Yorimitsu, Hideki'

_publ_section_title
;
 Photoredox catalysed reductive cleavage of dibenzothiophene dioxides
 enabled by a temperature-controlled photoreactor
;
_journal_name_full 'Chemical Science'
_journal_paper_doi 10.1039/D5SC05889A
_journal_year 2025
_chemical_formula_moiety 'C16 H11 F O2 S'
_chemical_formula_sum 'C16 H11 F O2 S'
_chemical_formula_weight 286.31
_space_group_crystal_system orthorhombic
_space_group_IT_number 60
_space_group_name_Hall '-P 2n 2ab'
_space_group_name_H-M_alt 'P b c n'
_atom_sites_solution_hydrogens geom
_atom_sites_solution_primary dual
_audit_creation_date 2024-12-09
_audit_creation_method
;
Olex2 1.5-alpha
(compiled 2024.11.29 svn.rc9064207 for OlexSys, GUI svn.r7097)
;
_audit_update_record
;
2025-08-04 deposited with the CCDC.	2025-10-23 downloaded from the CCDC.
;
_cell_angle_alpha 90
_cell_angle_beta 90
_cell_angle_gamma 90
_cell_formula_units_Z 8
_cell_length_a 20.5177(10)
_cell_length_b 15.8556(8)
_cell_length_c 8.0579(3)
_cell_measurement_reflns_used 14879
_cell_measurement_temperature 100(2)
_cell_measurement_theta_max 38.0480
_cell_measurement_theta_min 2.5630
_cell_volume 2621.4(2)
_computing_cell_refinement 'CrysAlisPro 1.171.43.105a (Rigaku OD, 2024)'
_computing_data_collection 'CrysAlisPro system (CCD 43.143a 64-bit (release 25-10-2024))'
_computing_data_reduction 'CrysAlisPro 1.171.43.105a (Rigaku OD, 2024)'
_computing_molecular_graphics 'Olex2 1.5-alpha (Dolomanov et al., 2009)'
_computing_publication_material 'Olex2 1.5-alpha (Dolomanov et al., 2009)'
_computing_structure_refinement 'SHELXL 2016/6 (Sheldrick, 2015)'
_computing_structure_solution 'SHELXT 2014/5 (Sheldrick, 2014)'
_diffrn_ambient_environment N~2~
_diffrn_ambient_temperature 100(2)
_diffrn_detector 'Hybrid Pixel Array Detector'
_diffrn_detector_area_resol_mean 10.0000
_diffrn_detector_type HyPix
_diffrn_measured_fraction_theta_full 0.998
_diffrn_measured_fraction_theta_max 0.998
_diffrn_measurement_details
;
List of Runs (angles in degrees, time in seconds):

  # Type    Start    End  Width  t~exp~   \w     \q     \k     \f   Frames
#--------------------------------------------------------------------------
  1  \w    -66.00  -7.00   0.50    5.00    --  -25.88 120.00  79.00  118
  2  \w    -48.00 -14.00   0.50    5.00    --   28.84 -20.00-162.00   68
  3  \w     23.00 106.00   0.50    5.00    --   28.84  20.00   4.00  166
  4  \w     21.00  52.00   0.50    5.00    --  -25.88  19.00 -60.00   62
  5  \w     21.00  52.00   0.50    5.00    --  -25.88  19.00 150.00   62
  6  \w     13.00  41.00   0.50    5.00    --   28.84  68.00 -65.62   56
  7  \w     14.00  48.00   0.50    5.00    --   28.84  66.00 -85.14   68
  8  \w     13.00  39.00   0.50    5.00    --   28.84  69.00 117.04   52
  9  \w     13.00  39.00   0.50    5.00    --   28.84  69.00 -38.83   52
 10  \w     13.00  41.00   0.50    5.00    --   28.84  68.00  64.13   56
 11  \w     13.00  39.00   0.50    5.00    --   28.84  69.00 163.35   52
 12  \w     13.00  39.00   0.50    5.00    --   28.84  69.00-129.45   52
 13  \w    -48.00 -17.00   0.50    5.00    --   28.84 -19.00  90.00   62
 14  \w    -48.00 -17.00   0.50    5.00    --   28.84 -19.00  60.00   62
 15  \w     13.00  38.00   0.50    5.00    --   28.84-120.00  -4.00   50
;
_diffrn_measurement_device 'four-circle diffractometer'
_diffrn_measurement_device_type 'ROD, Synergy Custom system, HyPix'
_diffrn_measurement_method '\w scans'
_diffrn_orient_matrix_type 'CrysAlisPro convention (1999,Acta A55,543-557)'
_diffrn_orient_matrix_UB_11 0.0041580000
_diffrn_orient_matrix_UB_12 0.0214404000
_diffrn_orient_matrix_UB_13 -0.0349944000
_diffrn_orient_matrix_UB_21 -0.0223393000
_diffrn_orient_matrix_UB_22 -0.0259538000
_diffrn_orient_matrix_UB_23 -0.0272904000
_diffrn_orient_matrix_UB_31 -0.0850872000
_diffrn_orient_matrix_UB_32 0.0078816000
_diffrn_orient_matrix_UB_33 0.0054016000
_diffrn_radiation_monochromator mirror
_diffrn_radiation_probe x-ray
_diffrn_radiation_type 'Mo K\a'
_diffrn_radiation_wavelength 0.71073
_diffrn_reflns_av_R_equivalents 0.0620
_diffrn_reflns_av_unetI/netI 0.0273
_diffrn_reflns_Laue_measured_fraction_full 0.998
_diffrn_reflns_Laue_measured_fraction_max 0.998
_diffrn_reflns_limit_h_max 27
_diffrn_reflns_limit_h_min -27
_diffrn_reflns_limit_k_max 21
_diffrn_reflns_limit_k_min -21
_diffrn_reflns_limit_l_max 10
_diffrn_reflns_limit_l_min -10
_diffrn_reflns_number 28432
_diffrn_reflns_point_group_measured_fraction_full 0.998
_diffrn_reflns_point_group_measured_fraction_max 0.998
_diffrn_reflns_theta_full 25.242
_diffrn_reflns_theta_max 28.489
_diffrn_reflns_theta_min 1.985
_diffrn_source 'Rotating-anode X-ray tube'
_diffrn_source_type 'Rigaku (Mo) X-ray Source'
_exptl_absorpt_coefficient_mu 0.256
_exptl_absorpt_correction_T_max 1.000
_exptl_absorpt_correction_T_min 0.663
_exptl_absorpt_correction_type gaussian
_exptl_absorpt_process_details
;
CrysAlisPro 1.171.43.105a (Rigaku Oxford Diffraction, 2024)
Numerical absorption correction based on gaussian integration over
a multifaceted crystal model
Empirical absorption correction using spherical harmonics,
implemented in SCALE3 ABSPACK scaling algorithm.
;
_exptl_crystal_colour 'clear colourless'
_exptl_crystal_colour_lustre clear
_exptl_crystal_colour_primary colourless
_exptl_crystal_density_diffrn 1.451
_exptl_crystal_description prism
_exptl_crystal_F_000 1184
_exptl_crystal_recrystallization_method
'The material was recrystallised from a mixture of DCM and hexane  by slow evaporation'
_exptl_crystal_size_max 0.37
_exptl_crystal_size_mid 0.11
_exptl_crystal_size_min 0.06
_refine_diff_density_max 2.754
_refine_diff_density_min -0.991
_refine_diff_density_rms 0.190
_refine_ls_extinction_method none
_refine_ls_goodness_of_fit_ref 1.200
_refine_ls_hydrogen_treatment constr
_refine_ls_matrix_type full
_refine_ls_number_parameters 181
_refine_ls_number_reflns 3322
_refine_ls_number_restraints 0
_refine_ls_restrained_S_all 1.200
_refine_ls_R_factor_all 0.1224
_refine_ls_R_factor_gt 0.1184
_refine_ls_shift/su_max 0.000
_refine_ls_shift/su_mean 0.000
_refine_ls_structure_factor_coef Fsqd
_refine_ls_weighting_details 'w=1/[\s^2^(Fo^2^)+(0.1399P)^2^+32.9093P] where P=(Fo^2^+2Fc^2^)/3'
_refine_ls_weighting_scheme calc
_refine_ls_wR_factor_gt 0.3662
_refine_ls_wR_factor_ref 0.3682
_reflns_Friedel_coverage 0.000
_reflns_number_gt 3034
_reflns_number_total 3322
_reflns_threshold_expression 'I > 2\s(I)'
_cod_data_source_file d5sc05889a4.cif
_cod_data_source_block 2024sot0085_r1_100k
_cod_database_code 1576070
_shelx_shelxl_version_number 2016/6
_chemical_oxdiff_formula C16H11F2O2S
_chemical_oxdiff_usercomment SW-01-016
_shelx_space_group_comment
;
The symmetry employed for this shelxl refinement is uniquely defined
by the following loop, which should always be used as a source of
symmetry information in preference to the above space-group names.
They are only intended as comments.
;
_shelx_estimated_absorpt_t_max 0.985
_shelx_estimated_absorpt_t_min 0.911
_olex2_refinement_description
;
1. Fixed Uiso
 At 1.2 times of:
  All C(H) groups
2.a Aromatic/amide H refined with riding coordinates:
 C2(H2), C3(H3), C4(H4), C5(H5), C7(H7), C8(H8), C9(H9), C13(H13), C14(H14),
 C15(H15), C16(H16)
;
_olex2_diffrn_ambient_temperature_device 'Oxford Cryosystems'
_olex2_exptl_crystal_mounting_method 'The crystal was mounted on a MITIGEN holder with silicon oil'
_olex2_submission_original_sample_id SW-01-016
_olex2_submission_special_instructions 'No special instructions were received'
_oxdiff_exptl_absorpt_empirical_details
;
Empirical correction (ABSPACK) includes:
- Absorption correction using spherical harmonics
- Frame scaling
;
_oxdiff_exptl_absorpt_empirical_full_max 2.244
_oxdiff_exptl_absorpt_empirical_full_min 0.592

loop_
_space_group_symop_operation_xyz
'x, y, z'
'-x+1/2, -y+1/2, z+1/2'
'-x, y, -z+1/2'
'x+1/2, -y+1/2, -z'
'-x, -y, -z'
'x-1/2, y-1/2, -z-1/2'
'x, -y, z-1/2'
'-x-1/2, y-1/2, z'

loop_
_atom_site_label
_atom_site_type_symbol
_atom_site_fract_x
_atom_site_fract_y
_atom_site_fract_z
_atom_site_U_iso_or_equiv
_atom_site_adp_type
_atom_site_occupancy
_atom_site_site_symmetry_order
_atom_site_calc_flag
_atom_site_refinement_flags_posn
_atom_site_refinement_flags_adp
_atom_site_refinement_flags_occupancy
_atom_site_disorder_assembly
_atom_site_disorder_group
F1 F 0.2981(2) 0.8864(3) 0.6245(5) 0.0309(9) Uani 1 1 d . . . . .
S1 S 0.37326(8) 0.87686(9) 0.60129(19) 0.0206(4) Uani 1 1 d . . . . .
O1 O 0.3807(2) 0.8233(3) 0.4637(6) 0.0241(10) Uani 1 1 d . . . . .
C1 C 0.3588(3) 0.6421(3) 0.5883(7) 0.0150(10) Uani 1 1 d . . . . .
C2 C 0.4268(3) 0.6418(3) 0.5561(7) 0.0168(10) Uani 1 1 d . . . . .
H2 H 0.454611 0.677817 0.618051 0.020 Uiso 1 1 calc R U . . .
O2 O 0.3988(3) 0.9601(3) 0.5989(7) 0.0362(12) Uani 1 1 d . . . . .
C3 C 0.4527(3) 0.5904(4) 0.4371(8) 0.0212(12) Uani 1 1 d . . . . .
H3 H 0.498351 0.590605 0.417256 0.025 Uiso 1 1 calc R U . . .
C4 C 0.4116(3) 0.5368(4) 0.3434(8) 0.0251(13) Uani 1 1 d . . . . .
H4 H 0.430015 0.500959 0.261298 0.030 Uiso 1 1 calc R U . . .
C5 C 0.3459(3) 0.5359(4) 0.3697(7) 0.0235(12) Uani 1 1 d . . . . .
H5 H 0.318770 0.500517 0.304353 0.028 Uiso 1 1 calc R U . . .
C6 C 0.3180(3) 0.5882(3) 0.4953(7) 0.0159(11) Uani 1 1 d . . . . .
C7 C 0.2500(3) 0.5851(4) 0.5255(7) 0.0187(11) Uani 1 1 d . . . . .
H7 H 0.222750 0.549809 0.460289 0.022 Uiso 1 1 calc R U . . .
C8 C 0.2240(3) 0.6339(4) 0.6505(8) 0.0217(12) Uani 1 1 d . . . . .
H8 H 0.178586 0.631109 0.673398 0.026 Uiso 1 1 calc R U . . .
C9 C 0.2642(3) 0.6881(3) 0.7448(7) 0.0195(11) Uani 1 1 d . . . . .
H9 H 0.245409 0.721756 0.829691 0.023 Uiso 1 1 calc R U . . .
C10 C 0.3302(3) 0.6928(3) 0.7155(7) 0.0153(10) Uani 1 1 d . . . . .
C11 C 0.3720(3) 0.7452(3) 0.8254(7) 0.0161(10) Uani 1 1 d . . . . .
C12 C 0.3940(3) 0.8267(4) 0.7879(7) 0.0177(11) Uani 1 1 d . . . . .
C13 C 0.4327(3) 0.8728(4) 0.8983(8) 0.0247(13) Uani 1 1 d . . . . .
H13 H 0.447338 0.927711 0.869057 0.030 Uiso 1 1 calc R U . . .
C14 C 0.4496(3) 0.8388(4) 1.0493(8) 0.0254(13) Uani 1 1 d . . . . .
H14 H 0.475448 0.870064 1.125237 0.031 Uiso 1 1 calc R U . . .
C15 C 0.4284(3) 0.7582(4) 1.0897(7) 0.0232(12) Uani 1 1 d . . . . .
H15 H 0.440303 0.734248 1.193440 0.028 Uiso 1 1 calc R U . . .
C16 C 0.3902(3) 0.7125(4) 0.9810(7) 0.0194(11) Uani 1 1 d . . . . .
H16 H 0.375854 0.657736 1.011958 0.023 Uiso 1 1 calc R U . . .

loop_
_atom_site_aniso_label
_atom_site_aniso_U_11
_atom_site_aniso_U_22
_atom_site_aniso_U_33
_atom_site_aniso_U_23
_atom_site_aniso_U_13
_atom_site_aniso_U_12
F1 0.033(2) 0.033(2) 0.027(2) 0.0064(17) -0.0018(16) 0.0120(16)
S1 0.0309(8) 0.0132(7) 0.0177(7) 0.0023(5) -0.0012(5) 0.0007(5)
O1 0.035(2) 0.018(2) 0.020(2) 0.0040(17) -0.0011(18) 0.0054(17)
C1 0.025(3) 0.008(2) 0.012(2) 0.0017(18) -0.002(2) 0.0009(19)
C2 0.025(3) 0.009(2) 0.017(2) -0.0015(19) 0.002(2) -0.0014(19)
O2 0.061(3) 0.017(2) 0.030(3) 0.0017(19) -0.002(2) -0.007(2)
C3 0.025(3) 0.019(3) 0.020(3) -0.002(2) 0.007(2) 0.000(2)
C4 0.037(3) 0.018(3) 0.020(3) -0.006(2) 0.008(2) -0.003(2)
C5 0.037(3) 0.017(3) 0.017(3) -0.008(2) 0.003(2) -0.006(2)
C6 0.025(3) 0.007(2) 0.016(2) 0.0025(18) 0.001(2) -0.0007(19)
C7 0.024(3) 0.013(2) 0.020(2) 0.004(2) -0.005(2) -0.003(2)
C8 0.019(3) 0.015(2) 0.031(3) 0.005(2) 0.000(2) -0.001(2)
C9 0.024(3) 0.016(2) 0.018(3) 0.000(2) 0.000(2) 0.002(2)
C10 0.024(3) 0.008(2) 0.014(2) 0.0020(18) 0.001(2) -0.0002(18)
C11 0.018(2) 0.013(2) 0.017(2) -0.002(2) 0.002(2) 0.0044(18)
C12 0.022(3) 0.017(3) 0.014(2) -0.0008(19) 0.000(2) 0.001(2)
C13 0.026(3) 0.025(3) 0.023(3) -0.011(2) 0.002(2) -0.003(2)
C14 0.026(3) 0.030(3) 0.020(3) -0.008(3) -0.005(2) 0.001(2)
C15 0.032(3) 0.023(3) 0.015(3) -0.002(2) -0.003(2) 0.011(2)
C16 0.025(3) 0.015(3) 0.018(3) -0.001(2) 0.002(2) 0.008(2)

loop_
_atom_type_symbol
_atom_type_description
_atom_type_scat_dispersion_real
_atom_type_scat_dispersion_imag
_atom_type_scat_source
C C 0.0033 0.0016 'International Tables Vol C Tables 4.2.6.8 and 6.1.1.4'
H H 0.0000 0.0000 'International Tables Vol C Tables 4.2.6.8 and 6.1.1.4'
F F 0.0171 0.0103 'International Tables Vol C Tables 4.2.6.8 and 6.1.1.4'
O O 0.0106 0.0060 'International Tables Vol C Tables 4.2.6.8 and 6.1.1.4'
S S 0.1246 0.1234 'International Tables Vol C Tables 4.2.6.8 and 6.1.1.4'

loop_
_exptl_crystal_face_index_h
_exptl_crystal_face_index_k
_exptl_crystal_face_index_l
_exptl_crystal_face_perp_dist
0 -5 -1 0.0449
0 5 1 0.0198
5 0 -1 0.1712
0 1 -5 0.0736
0 -1 5 0.0324
-5 0 -2 0.1852

loop_
_geom_angle_atom_site_label_1
_geom_angle_atom_site_label_2
_geom_angle_atom_site_label_3
_geom_angle
_geom_angle_site_symmetry_1
_geom_angle_site_symmetry_3
_geom_angle_publ_flag
F1 S1 C12 100.5(3) . . ?
O1 S1 F1 105.1(3) . . ?
O1 S1 O2 120.7(3) . . ?
O1 S1 C12 112.1(3) . . ?
O2 S1 F1 106.0(3) . . ?
O2 S1 C12 110.1(3) . . ?
C2 C1 C10 122.5(5) . . ?
C6 C1 C2 118.9(5) . . ?
C6 C1 C10 118.5(5) . . ?
C1 C2 H2 119.5 . . ?
C3 C2 C1 120.9(5) . . ?
C3 C2 H2 119.5 . . ?
C2 C3 H3 120.0 . . ?
C2 C3 C4 120.0(6) . . ?
C4 C3 H3 120.0 . . ?
C3 C4 H4 119.6 . . ?
C5 C4 C3 120.8(5) . . ?
C5 C4 H4 119.6 . . ?
C4 C5 H5 120.0 . . ?
C4 C5 C6 120.0(5) . . ?
C6 C5 H5 120.0 . . ?
C1 C6 C5 119.3(5) . . ?
C1 C6 C7 120.9(5) . . ?
C7 C6 C5 119.8(5) . . ?
C6 C7 H7 120.4 . . ?
C8 C7 C6 119.2(5) . . ?
C8 C7 H7 120.4 . . ?
C7 C8 H8 119.8 . . ?
C7 C8 C9 120.5(5) . . ?
C9 C8 H8 119.8 . . ?
C8 C9 H9 119.5 . . ?
C10 C9 C8 121.1(5) . . ?
C10 C9 H9 119.5 . . ?
C1 C10 C11 120.3(5) . . ?
C9 C10 C1 119.8(5) . . ?
C9 C10 C11 119.8(5) . . ?
C12 C11 C10 125.0(5) . . ?
C12 C11 C16 116.5(5) . . ?
C16 C11 C10 118.5(5) . . ?
C11 C12 S1 121.6(4) . . ?
C13 C12 S1 116.5(5) . . ?
C13 C12 C11 121.9(5) . . ?
C12 C13 H13 120.0 . . ?
C14 C13 C12 120.0(6) . . ?
C14 C13 H13 120.0 . . ?
C13 C14 H14 120.3 . . ?
C13 C14 C15 119.4(6) . . ?
C15 C14 H14 120.3 . . ?
C14 C15 H15 119.6 . . ?
C16 C15 C14 120.8(6) . . ?
C16 C15 H15 119.6 . . ?
C11 C16 H16 119.3 . . ?
C15 C16 C11 121.5(6) . . ?
C15 C16 H16 119.3 . . ?

loop_
_geom_bond_atom_site_label_1
_geom_bond_atom_site_label_2
_geom_bond_distance
_geom_bond_site_symmetry_2
_geom_bond_publ_flag
F1 S1 1.561(4) . ?
S1 O1 1.405(5) . ?
S1 O2 1.420(5) . ?
S1 C12 1.754(6) . ?
C1 C2 1.418(8) . ?
C1 C6 1.412(8) . ?
C1 C10 1.429(7) . ?
C2 H2 0.9500 . ?
C2 C3 1.367(8) . ?
C3 H3 0.9500 . ?
C3 C4 1.415(9) . ?
C4 H4 0.9500 . ?
C4 C5 1.364(9) . ?
C5 H5 0.9500 . ?
C5 C6 1.428(8) . ?
C6 C7 1.416(8) . ?
C7 H7 0.9500 . ?
C7 C8 1.378(9) . ?
C8 H8 0.9500 . ?
C8 C9 1.413(8) . ?
C9 H9 0.9500 . ?
C9 C10 1.376(8) . ?
C10 C11 1.487(8) . ?
C11 C12 1.402(8) . ?
C11 C16 1.407(8) . ?
C12 C13 1.399(8) . ?
C13 H13 0.9500 . ?
C13 C14 1.375(9) . ?
C14 H14 0.9500 . ?
C14 C15 1.388(9) . ?
C15 H15 0.9500 . ?
C15 C16 1.381(9) . ?
C16 H16 0.9500 . ?

loop_
_geom_torsion_atom_site_label_1
_geom_torsion_atom_site_label_2
_geom_torsion_atom_site_label_3
_geom_torsion_atom_site_label_4
_geom_torsion
_geom_torsion_site_symmetry_1
_geom_torsion_site_symmetry_2
_geom_torsion_site_symmetry_3
_geom_torsion_site_symmetry_4
_geom_torsion_publ_flag
F1 S1 C12 C11 65.3(5) . . . . ?
F1 S1 C12 C13 -113.6(5) . . . . ?
S1 C12 C13 C14 178.2(5) . . . . ?
O1 S1 C12 C11 -45.8(6) . . . . ?
O1 S1 C12 C13 135.3(5) . . . . ?
C1 C2 C3 C4 0.3(9) . . . . ?
C1 C6 C7 C8 -1.7(8) . . . . ?
C1 C10 C11 C12 85.4(7) . . . . ?
C1 C10 C11 C16 -96.2(6) . . . . ?
C2 C1 C6 C5 -1.0(8) . . . . ?
C2 C1 C6 C7 178.7(5) . . . . ?
C2 C1 C10 C9 -177.7(5) . . . . ?
C2 C1 C10 C11 -2.7(8) . . . . ?
C2 C3 C4 C5 0.3(9) . . . . ?
O2 S1 C12 C11 176.8(5) . . . . ?
O2 S1 C12 C13 -2.1(6) . . . . ?
C3 C4 C5 C6 -1.3(9) . . . . ?
C4 C5 C6 C1 1.7(9) . . . . ?
C4 C5 C6 C7 -178.1(6) . . . . ?
C5 C6 C7 C8 178.0(5) . . . . ?
C6 C1 C2 C3 0.0(8) . . . . ?
C6 C1 C10 C9 0.1(8) . . . . ?
C6 C1 C10 C11 175.1(5) . . . . ?
C6 C7 C8 C9 1.6(8) . . . . ?
C7 C8 C9 C10 -0.7(9) . . . . ?
C8 C9 C10 C1 -0.2(8) . . . . ?
C8 C9 C10 C11 -175.2(5) . . . . ?
C9 C10 C11 C12 -99.7(7) . . . . ?
C9 C10 C11 C16 78.7(7) . . . . ?
C10 C1 C2 C3 177.8(5) . . . . ?
C10 C1 C6 C5 -178.9(5) . . . . ?
C10 C1 C6 C7 0.8(8) . . . . ?
C10 C11 C12 S1 0.4(8) . . . . ?
C10 C11 C12 C13 179.2(5) . . . . ?
C10 C11 C16 C15 -179.3(5) . . . . ?
C11 C12 C13 C14 -0.7(9) . . . . ?
C12 C11 C16 C15 -0.8(8) . . . . ?
C12 C13 C14 C15 0.6(9) . . . . ?
C13 C14 C15 C16 -0.7(9) . . . . ?
C14 C15 C16 C11 0.7(9) . . . . ?
C16 C11 C12 S1 -178.1(4) . . . . ?
C16 C11 C12 C13 0.7(8) . . . . ?

loop_
_exptl_oxdiff_crystal_face_indexfrac_h
_exptl_oxdiff_crystal_face_indexfrac_k
_exptl_oxdiff_crystal_face_indexfrac_l
_exptl_oxdiff_crystal_face_x
_exptl_oxdiff_crystal_face_y
_exptl_oxdiff_crystal_face_z
0.0011 -4.9901 -0.9950 -0.0722 0.1566 -0.0448
-0.0011 4.9901 0.9950 0.0722 -0.1566 0.0448
5.0000 0.0145 -1.0017 0.0562 -0.0847 -0.4307
0.0003 1.0262 -5.0084 0.1973 0.1100 -0.0190
-0.0003 -1.0262 5.0084 -0.1973 -0.1100 0.0190
-4.9997 0.0017 -2.0026 0.0493 0.1663 0.4146
